data_7229992
loop_
_publ_author_name
'Yepremyan, Akop'
'Mehmood, Arshad'
'Brewer, Samantha'
'Barnett, Madalyn M.'
'Janesko, Benjamin G.'
'Akkaraju, Giridhar'
'Simanek, Eric E.'
'Green, Kayla N.'

_publ_section_title
;
 A new triazine bearing a pyrazolone group capable of copper, nickel, and
 zinc chelation.
;
_journal_issue 6
_journal_name_full 'RSC advances'
_journal_page_first 3024
_journal_page_last 3035
_journal_paper_doi 10.1039/c7ra09459k
_journal_volume 8
_journal_year 2018
_chemical_formula_moiety 'C22 H31 N16 O4 Zn, 0.497(O3), Cl, H2 O, 6.5(O)'
_chemical_formula_sum 'C22 H33 Cl N16 O13 Zn'
_chemical_formula_weight 830.48
_chemical_melting_point ?
_chemical_name_common none
_space_group_crystal_system monoclinic
_space_group_IT_number 14
_space_group_name_Hall '-P 2ybc'
_space_group_name_H-M_alt 'P 1 21/c 1'
_symmetry_space_group_name_Hall '-P 2ybc'
_symmetry_space_group_name_H-M 'P 1 21/c 1'
_atom_sites_solution_hydrogens mixed
_atom_sites_solution_primary mixed
_audit_creation_date 2017-08-06
_audit_creation_method SHELXL-2014/7
_audit_update_record
;
2017-06-09 deposited with the CCDC.
2018-01-02 downloaded from the CCDC.
;
_cell_angle_alpha 90
_cell_angle_beta 91.559(2)
_cell_angle_gamma 90
_cell_formula_units_Z 4
_cell_length_a 12.4036(8)
_cell_length_b 19.8086(13)
_cell_length_c 14.3748(9)
_cell_measurement_reflns_used 9902
_cell_measurement_temperature 100(2)
_cell_measurement_theta_max 26.40
_cell_measurement_theta_min 2.97
_cell_volume 3530.6(4)
_computing_cell_refinement 'Apex3 (Bruker AXS Inc., 2016)'
_computing_data_collection 'Apex3 (Bruker AXS Inc., 2016)'
_computing_data_reduction 'SAINT V8.32B (Bruker AXS Inc., 2013)'
_computing_molecular_graphics
;
 ORTEp-3 (Farrugia, 2012) and Olex2 (Dolomanov et al., 2009)
;
_computing_publication_material 'WinGX2014.1 (Farrugia, 2012)'
_computing_structure_refinement 'SHELXL-2014/7 (Sheldrick, 2014)'
_computing_structure_solution 'SHELXT (Sheldrick, 2013)'
_diffrn_ambient_temperature 100(2)
_diffrn_detector 'Photon 100 CMOS detector'
_diffrn_detector_area_resol_mean 10.24
_diffrn_measured_fraction_theta_full 0.999
_diffrn_measured_fraction_theta_max 0.998
_diffrn_measurement_device_type
;
 Bruker D8 Quest with Photon 100 CMOS Detector
;
_diffrn_measurement_method
;
 \f and \w scans with 0.5 deg/frame and 20 seconds of
 exposure time. Detector was at 50mm from crystal.
;
_diffrn_radiation_type MoK\a
_diffrn_radiation_wavelength 0.71073
_diffrn_reflns_av_R_equivalents 0.1068
_diffrn_reflns_av_unetI/netI 0.0587
_diffrn_reflns_Laue_measured_fraction_full 0.999
_diffrn_reflns_Laue_measured_fraction_max 0.998
_diffrn_reflns_limit_h_max 15
_diffrn_reflns_limit_h_min -15
_diffrn_reflns_limit_k_max 25
_diffrn_reflns_limit_k_min -25
_diffrn_reflns_limit_l_max 18
_diffrn_reflns_limit_l_min -18
_diffrn_reflns_number 123887
_diffrn_reflns_point_group_measured_fraction_full 0.999
_diffrn_reflns_point_group_measured_fraction_max 0.998
_diffrn_reflns_theta_full 25.000
_diffrn_reflns_theta_max 27.167
_diffrn_reflns_theta_min 2.968
_diffrn_source 'fine-focused sealed tube'
_exptl_absorpt_coefficient_mu 0.855
_exptl_absorpt_correction_T_max 0.914
_exptl_absorpt_correction_T_min 0.881
_exptl_absorpt_correction_type multi-scan
_exptl_absorpt_process_details
;
SADABS-2014/5 (Bruker,2014/5) was used for absorption correction. wR2(int) was 0.0826 before and 0.0742 after correction. The Ratio of minimum to maximum transmission is 0.8679. The \l/2 correction factor is 0.00150.'
;
_exptl_crystal_colour colourless
_exptl_crystal_density_diffrn 1.562
_exptl_crystal_density_meas ?
_exptl_crystal_density_method none
_exptl_crystal_description block
_exptl_crystal_F_000 1712
_exptl_crystal_size_max 0.326
_exptl_crystal_size_mid 0.124
_exptl_crystal_size_min 0.105
_exptl_transmission_factor_max 0.974
_exptl_transmission_factor_min 0.961
_refine_diff_density_max 1.216
_refine_diff_density_min -1.062
_refine_diff_density_rms 0.112
_refine_ls_extinction_method none
_refine_ls_goodness_of_fit_ref 1.193
_refine_ls_hydrogen_treatment mixed
_refine_ls_matrix_type full
_refine_ls_number_parameters 532
_refine_ls_number_reflns 7821
_refine_ls_number_restraints 2
_refine_ls_restrained_S_all 1.193
_refine_ls_R_factor_all 0.1249
_refine_ls_R_factor_gt 0.0864
_refine_ls_shift/su_max 0.001
_refine_ls_shift/su_mean 0.000
_refine_ls_structure_factor_coef Fsqd
_refine_ls_weighting_details 'w=1/[\s^2^(Fo^2^)+(0.0145P)^2^+24.9549P] where P=(Fo^2^+2Fc^2^)/3'
_refine_ls_weighting_scheme calc
_refine_ls_wR_factor_gt 0.1627
_refine_ls_wR_factor_ref 0.1760
_reflns_Friedel_coverage 0.000
_reflns_number_gt 5705
_reflns_number_total 7821
_reflns_threshold_expression 'I > 2\s(I)'
_cod_data_source_file c7ra09459k5.cif
_cod_data_source_block Complex-8
_cod_depositor_comments
;
The following automatic conversions were performed:

'_chemical_melting_point' value 'not measured' was changed to '?' -
the value is undefined or not given.

'_exptl_crystal_density_meas' value 'not measured' was changed to '?'
- the value is perceived as not measured.

Automatic conversion script
Id: cif_fix_values 4973 2017-02-22 13:04:09Z antanas 

 Adding full bibliography for 7229990--7229992.cif.
;
_cod_database_code 7229992
_shelx_shelxl_version_number 2014/7
_shelx_space_group_comment
;
The symmetry employed for this shelxl refinement is uniquely defined
by the following loop, which should always be used as a source of
symmetry information in preference to the above space-group names.
They are only intended as comments.
;
_shelx_estimated_absorpt_t_min 0.768
_shelx_estimated_absorpt_t_max 0.916
_exptl_absorpt_special_details
;
 The crystal was mounted using Paratone-N oil (cryoprotectant)
 on the tip of MiTeGen MicroLoops LD?. It was placed on magnetic 
 head of goniometer directly into the cold gas stream of a 
 liquid-nitrogen based cryostat.
;

loop_
_space_group_symop_operation_xyz
'x, y, z'
'-x, y+1/2, -z+1/2'
'-x, -y, -z'
'x, -y-1/2, z-1/2'

loop_
_atom_site_label
_atom_site_type_symbol
_atom_site_fract_x
_atom_site_fract_y
_atom_site_fract_z
_atom_site_U_iso_or_equiv
_atom_site_adp_type
_atom_site_occupancy
_atom_site_site_symmetry_order
_atom_site_calc_flag
_atom_site_refinement_flags_posn
_atom_site_refinement_flags_adp
_atom_site_refinement_flags_occupancy
_atom_site_disorder_assembly
_atom_site_disorder_group
O13A O 0.792(3) 0.2507(8) 0.9387(14) 0.160(7) Uani 0.497(7) 1 d . . P A 1
O13B O 0.817(2) 0.2731(8) 1.0269(12) 0.160(7) Uani 0.503(7) 1 d . . P A 2
Zn1 Zn 0.15124(5) 0.53094(3) 0.72352(4) 0.02037(17) Uani 1 1 d . . . . .
O1 O 0.8147(3) 0.4817(2) 0.9636(3) 0.0287(9) Uani 1 1 d . . . . .
O2 O 0.2147(3) 0.5628(2) 0.5996(3) 0.0240(9) Uani 1 1 d . . . . .
O3 O 0.1357(3) 0.43050(18) 0.6921(2) 0.0200(8) Uani 1 1 d . . . . .
O4 O -0.5234(3) 0.5966(2) 0.5149(3) 0.0338(10) Uani 1 1 d . . . . .
N1 N 0.6087(3) 0.4935(2) 0.8787(3) 0.0245(11) Uani 1 1 d . . . . .
N2 N 0.4595(3) 0.5592(2) 0.8500(3) 0.0207(10) Uani 1 1 d . . . . .
N3 N 0.3028(3) 0.5074(2) 0.7803(3) 0.0177(9) Uani 1 1 d . . . . .
N4 N 0.4575(3) 0.4406(2) 0.8159(3) 0.0198(10) Uani 1 1 d . . . . .
N5 N 0.3119(3) 0.6214(2) 0.8144(3) 0.0227(10) Uani 1 1 d . . . . .
N6 N 0.2050(4) 0.6290(3) 0.7777(4) 0.0256(11) Uani 1 1 d . . . . .
N7 N 0.3035(3) 0.3913(2) 0.7559(3) 0.0196(10) Uani 1 1 d . . . . .
N8 N 0.3562(4) 0.3289(2) 0.7675(4) 0.0288(11) Uani 1 1 d . . . . .
N9 N -0.3095(3) 0.5675(2) 0.5723(3) 0.0198(10) Uani 1 1 d . . . . .
N10 N -0.1285(3) 0.5779(2) 0.5423(3) 0.0170(9) Uani 1 1 d . . . . .
N11 N -0.1882(3) 0.5424(2) 0.6914(3) 0.0210(10) Uani 1 1 d . . . . .
N12 N -0.0002(3) 0.5512(2) 0.6622(3) 0.0172(9) Uani 1 1 d . . . . .
N13 N 0.0531(3) 0.5834(2) 0.5156(3) 0.0190(9) Uani 1 1 d . . . . .
N14 N 0.0276(3) 0.6112(2) 0.4290(3) 0.0193(10) Uani 1 1 d . . . . .
N15 N -0.0624(3) 0.5173(2) 0.8040(3) 0.0228(11) Uani 1 1 d . . . . .
N16 N 0.0455(3) 0.5168(3) 0.8399(3) 0.0221(10) Uani 1 1 d . . . . .
C1 C 0.7524(4) 0.4229(3) 0.9446(4) 0.0298(14) Uani 1 1 d . . . . .
H1A H 0.7115 0.4108 1.0003 0.036 Uiso 1 1 calc R U . . .
H1B H 0.8013 0.3848 0.9308 0.036 Uiso 1 1 calc R U . . .
C2 C 0.7457(4) 0.5372(3) 0.9852(4) 0.0290(13) Uani 1 1 d . . . . .
H2A H 0.7903 0.5773 1.0005 0.035 Uiso 1 1 calc R U . . .
H2B H 0.7035 0.5258 1.0405 0.035 Uiso 1 1 calc R U . . .
C3 C 0.6691(4) 0.5538(3) 0.9046(4) 0.0250(13) Uani 1 1 d . . . . .
H3A H 0.6189 0.5900 0.9229 0.030 Uiso 1 1 calc R U . . .
H3B H 0.7103 0.5700 0.8510 0.030 Uiso 1 1 calc R U . . .
C4 C 0.6739(4) 0.4334(3) 0.8622(4) 0.0257(13) Uani 1 1 d . . . . .
H4A H 0.7145 0.4391 0.8043 0.031 Uiso 1 1 calc R U . . .
H4B H 0.6265 0.3934 0.8547 0.031 Uiso 1 1 calc R U . . .
C5 C 0.5047(4) 0.4978(3) 0.8471(4) 0.0193(11) Uani 1 1 d . . . . .
C6 C 0.3570(4) 0.4488(3) 0.7850(4) 0.0184(11) Uani 1 1 d . . . . .
C7 C 0.3587(4) 0.5607(3) 0.8146(3) 0.0185(11) Uani 1 1 d . . . . .
C8 C 0.1996(4) 0.3822(3) 0.7143(4) 0.0213(12) Uani 1 1 d . . . . .
C9 C 0.1896(4) 0.3136(3) 0.7014(4) 0.0297(14) Uani 1 1 d . . . . .
H9 H 0.1288 0.2908 0.6750 0.036 Uiso 1 1 calc R U . . .
C10 C 0.2858(5) 0.2838(3) 0.7342(5) 0.0321(14) Uani 1 1 d . . . . .
C11 C 0.3120(6) 0.2104(3) 0.7354(6) 0.049(2) Uani 1 1 d . . . . .
H11A H 0.3895 0.2044 0.7266 0.074 Uiso 1 1 calc R U . . .
H11B H 0.2715 0.1877 0.6850 0.074 Uiso 1 1 calc R U . . .
H11C H 0.2923 0.1910 0.7952 0.074 Uiso 1 1 calc R U . . .
C12 C 0.1660(4) 0.5825(3) 0.5270(4) 0.0198(11) Uani 1 1 d . . . . .
C13 C 0.2069(4) 0.6090(3) 0.4446(4) 0.0201(11) Uani 1 1 d . . . . .
H13 H 0.2810 0.6150 0.4316 0.024 Uiso 1 1 calc R U . . .
C14 C 0.1215(4) 0.6247(3) 0.3861(4) 0.0194(11) Uani 1 1 d . . . . .
C15 C 0.1209(4) 0.6539(3) 0.2915(4) 0.0246(12) Uani 1 1 d . . . . .
H15A H 0.0831 0.6232 0.2482 0.037 Uiso 1 1 calc R U . . .
H15B H 0.1953 0.6601 0.2719 0.037 Uiso 1 1 calc R U . . .
H15C H 0.0839 0.6976 0.2917 0.037 Uiso 1 1 calc R U . . .
C16 C -0.0292(4) 0.5705(3) 0.5763(4) 0.0162(11) Uani 1 1 d . . . . .
C17 C -0.0839(4) 0.5378(3) 0.7169(4) 0.0193(11) Uani 1 1 d . . . . .
C18 C -0.2065(4) 0.5622(3) 0.6036(4) 0.0175(11) Uani 1 1 d . . . . .
C19 C -0.3372(4) 0.5807(3) 0.4744(4) 0.0263(13) Uani 1 1 d . . . . .
H19A H -0.3518 0.5376 0.4416 0.032 Uiso 1 1 calc R U . . .
H19B H -0.2759 0.6032 0.4443 0.032 Uiso 1 1 calc R U . . .
C20 C -0.4355(4) 0.6253(4) 0.4677(5) 0.0393(17) Uani 1 1 d . . . . .
H20A H -0.4181 0.6700 0.4949 0.047 Uiso 1 1 calc R U . . .
H20B H -0.4564 0.6320 0.4013 0.047 Uiso 1 1 calc R U . . .
C21 C -0.4968(4) 0.5880(4) 0.6112(4) 0.0352(15) Uani 1 1 d . . . . .
H21A H -0.5592 0.5682 0.6428 0.042 Uiso 1 1 calc R U . . .
H21B H -0.4817 0.6327 0.6395 0.042 Uiso 1 1 calc R U . . .
C22 C -0.3998(4) 0.5429(3) 0.6262(4) 0.0306(14) Uani 1 1 d . . . . .
H22A H -0.3788 0.5421 0.6931 0.037 Uiso 1 1 calc R U . . .
H22B H -0.4182 0.4963 0.6068 0.037 Uiso 1 1 calc R U . . .
Cl2 Cl 0.0088(2) 0.32187(10) 1.10412(15) 0.0662(7) Uani 1 1 d . . . . .
O5 O 0.0468(4) 0.3766(3) 0.9002(4) 0.0470(13) Uani 1 1 d D . . . .
O6 O 0.3931(5) 0.1917(3) 0.4726(4) 0.0702(18) Uani 1 1 d . . . . .
O7 O 0.5790(5) 0.2250(3) 0.5782(4) 0.0627(16) Uani 1 1 d . . . . .
O8 O 0.5773(4) 0.2872(3) 0.7541(4) 0.0533(14) Uani 1 1 d . . . . .
O9A O 0.6707(19) 0.2186(11) 0.8935(14) 0.103(9) Uani 0.497(7) 1 d . . P A 1
O9B O 0.6611(10) 0.2388(12) 0.9277(12) 0.095(8) Uani 0.503(7) 1 d . . P A 2
O10A O 0.8890(11) 0.2427(7) 0.9196(10) 0.066(2) Uani 0.497(7) 1 d . . P A 1
O10B O 0.8350(10) 0.2288(7) 0.8700(9) 0.066(2) Uani 0.503(7) 1 d . . P A 2
O11 O 1.0475(6) 0.2116(4) 0.8313(5) 0.088(2) Uani 1 1 d . . . . .
O12 O 1.1909(6) 0.2444(4) 0.9733(5) 0.095(2) Uani 1 1 d . . . . .
H5 H 0.348(5) 0.658(3) 0.835(4) 0.028(17) Uiso 1 1 d . . . . .
H6A H 0.169(4) 0.649(3) 0.819(4) 0.014(15) Uiso 1 1 d . . . . .
H6B H 0.202(5) 0.658(4) 0.730(5) 0.04(2) Uiso 1 1 d . . . . .
H15 H -0.111(4) 0.510(3) 0.839(4) 0.014(14) Uiso 1 1 d . . . . .
H16A H 0.046(4) 0.550(3) 0.886(3) 0.003(12) Uiso 1 1 d . . . . .
H16B H 0.056(4) 0.479(3) 0.861(4) 0.018(16) Uiso 1 1 d . . . . .
H5A H 0.031(4) 0.364(3) 0.965(4) 0.019(15) Uiso 1 1 d D . . . .
H14 H -0.027(6) 0.598(4) 0.403(5) 0.05(2) Uiso 1 1 d . . . . .
H5B H 0.07(3) 0.334(5) 0.871(10) 0.7(3) Uiso 1 1 d D . . . .

loop_
_atom_site_aniso_label
_atom_site_aniso_U_11
_atom_site_aniso_U_22
_atom_site_aniso_U_33
_atom_site_aniso_U_23
_atom_site_aniso_U_13
_atom_site_aniso_U_12
O13A 0.33(2) 0.055(7) 0.093(10) -0.008(7) -0.043(13) -0.003(11)
O13B 0.33(2) 0.055(7) 0.093(10) -0.008(7) -0.043(13) -0.003(11)
Zn1 0.0115(3) 0.0250(3) 0.0242(3) 0.0029(3) -0.0068(2) 0.0000(3)
O1 0.0148(18) 0.048(3) 0.023(2) 0.0031(19) -0.0078(15) -0.0006(18)
O2 0.0100(17) 0.039(2) 0.023(2) 0.0057(17) -0.0044(15) 0.0011(16)
O3 0.0145(17) 0.024(2) 0.0209(19) 0.0025(16) -0.0085(14) 0.0001(15)
O4 0.0083(18) 0.044(3) 0.049(3) 0.012(2) 0.0011(17) 0.0016(17)
N1 0.011(2) 0.031(3) 0.030(3) -0.006(2) -0.0104(18) 0.0008(19)
N2 0.013(2) 0.025(2) 0.023(2) 0.001(2) -0.0040(18) -0.0025(18)
N3 0.013(2) 0.022(2) 0.017(2) 0.0021(18) -0.0056(17) -0.0020(17)
N4 0.011(2) 0.027(2) 0.021(2) 0.0008(19) -0.0045(17) 0.0007(18)
N5 0.015(2) 0.026(3) 0.027(3) -0.002(2) -0.0055(19) -0.0009(19)
N6 0.016(2) 0.030(3) 0.031(3) 0.000(2) -0.002(2) 0.007(2)
N7 0.013(2) 0.020(2) 0.026(2) 0.0021(19) -0.0055(18) 0.0018(18)
N8 0.021(2) 0.023(2) 0.042(3) 0.003(2) -0.011(2) 0.002(2)
N9 0.0098(19) 0.035(3) 0.015(2) -0.001(2) -0.0006(16) 0.0009(19)
N10 0.0108(19) 0.025(2) 0.015(2) -0.0014(18) 0.0001(16) -0.0012(17)
N11 0.0110(19) 0.032(3) 0.020(2) 0.001(2) -0.0060(17) -0.0031(18)
N12 0.012(2) 0.023(2) 0.017(2) 0.0016(18) -0.0027(17) -0.0024(17)
N13 0.011(2) 0.025(2) 0.022(2) 0.0047(19) -0.0028(17) 0.0000(17)
N14 0.011(2) 0.027(3) 0.019(2) -0.0006(19) -0.0027(18) 0.0001(19)
N15 0.010(2) 0.037(3) 0.021(2) 0.007(2) -0.0003(19) -0.0001(19)
N16 0.015(2) 0.029(3) 0.023(3) 0.002(2) -0.0077(18) 0.001(2)
C1 0.015(3) 0.043(4) 0.031(3) 0.010(3) -0.003(2) -0.001(2)
C2 0.020(3) 0.044(4) 0.023(3) 0.005(3) -0.006(2) -0.004(3)
C3 0.015(2) 0.032(3) 0.027(3) -0.002(2) -0.005(2) -0.006(2)
C4 0.010(2) 0.036(3) 0.030(3) 0.002(3) -0.004(2) 0.004(2)
C5 0.010(2) 0.032(3) 0.016(3) 0.001(2) 0.0035(19) -0.003(2)
C6 0.016(2) 0.024(3) 0.015(3) 0.003(2) -0.002(2) -0.002(2)
C7 0.016(2) 0.027(3) 0.012(2) 0.004(2) -0.0013(19) 0.000(2)
C8 0.012(2) 0.032(3) 0.019(3) -0.001(2) -0.004(2) -0.006(2)
C9 0.020(3) 0.029(3) 0.040(4) 0.003(3) -0.012(2) -0.005(2)
C10 0.024(3) 0.027(3) 0.045(4) 0.003(3) -0.011(3) -0.003(2)
C11 0.039(4) 0.026(4) 0.081(6) 0.003(4) -0.023(4) 0.004(3)
C12 0.012(2) 0.021(3) 0.026(3) -0.005(2) -0.005(2) 0.001(2)
C13 0.011(2) 0.024(3) 0.026(3) -0.002(2) -0.003(2) 0.000(2)
C14 0.012(2) 0.026(3) 0.020(3) -0.004(2) 0.001(2) -0.003(2)
C15 0.017(3) 0.036(3) 0.021(3) 0.002(2) 0.001(2) -0.004(2)
C16 0.011(2) 0.016(3) 0.021(3) -0.001(2) -0.005(2) -0.0002(19)
C17 0.019(2) 0.017(3) 0.022(3) -0.001(2) -0.003(2) 0.000(2)
C18 0.017(2) 0.016(3) 0.019(3) -0.003(2) -0.004(2) -0.001(2)
C19 0.011(2) 0.044(4) 0.024(3) 0.003(3) 0.000(2) 0.003(2)
C20 0.014(3) 0.046(4) 0.057(4) 0.020(3) 0.001(3) 0.004(3)
C21 0.017(3) 0.050(4) 0.039(4) -0.016(3) 0.005(3) -0.003(3)
C22 0.010(2) 0.060(4) 0.022(3) 0.004(3) -0.001(2) -0.008(3)
Cl2 0.1089(18) 0.0397(11) 0.0515(12) 0.0112(9) 0.0314(12) 0.0282(11)
O5 0.054(3) 0.043(3) 0.043(3) 0.008(2) -0.016(2) -0.011(2)
O6 0.103(5) 0.063(4) 0.043(3) 0.012(3) -0.032(3) -0.023(3)
O7 0.075(4) 0.041(3) 0.070(4) 0.004(3) -0.032(3) 0.016(3)
O8 0.031(2) 0.060(3) 0.068(4) -0.008(3) -0.019(2) 0.006(2)
O9A 0.118(16) 0.087(11) 0.099(16) -0.056(11) -0.068(12) 0.052(10)
O9B 0.014(5) 0.22(2) 0.056(10) 0.075(13) -0.004(6) -0.017(10)
O10A 0.068(6) 0.068(6) 0.063(7) -0.004(5) -0.002(4) -0.018(5)
O10B 0.068(6) 0.068(6) 0.063(7) -0.004(5) -0.002(4) -0.018(5)
O11 0.089(5) 0.095(5) 0.080(5) 0.031(4) -0.017(4) -0.012(4)
O12 0.099(5) 0.107(6) 0.077(5) -0.028(4) -0.021(4) 0.030(5)

loop_
_atom_type_symbol
_atom_type_description
_atom_type_scat_dispersion_real
_atom_type_scat_dispersion_imag
_atom_type_scat_source
C C 0.0033 0.0016 'International Tables Vol C Tables 4.2.6.8 and 6.1.1.4'
H H 0.0000 0.0000 'International Tables Vol C Tables 4.2.6.8 and 6.1.1.4'
Cl Cl 0.1484 0.1585 'International Tables Vol C Tables 4.2.6.8 and 6.1.1.4'
N N 0.0061 0.0033 'International Tables Vol C Tables 4.2.6.8 and 6.1.1.4'
O O 0.0106 0.0060 'International Tables Vol C Tables 4.2.6.8 and 6.1.1.4'
Zn Zn 0.2839 1.4301 'International Tables Vol C Tables 4.2.6.8 and 6.1.1.4'

loop_
_geom_angle_atom_site_label_1
_geom_angle_atom_site_label_2
_geom_angle_atom_site_label_3
_geom_angle
O10A O13A O9A 134.2(17)
O3 Zn1 O2 98.17(15)
O3 Zn1 N3 87.01(15)
O2 Zn1 N3 92.59(15)
O3 Zn1 N12 90.89(15)
O2 Zn1 N12 86.38(15)
N3 Zn1 N12 177.51(18)
O3 Zn1 N16 89.43(18)
O2 Zn1 N16 162.92(16)
N3 Zn1 N16 103.11(17)
N12 Zn1 N16 78.19(16)
O3 Zn1 N6 165.00(15)
O2 Zn1 N6 85.21(19)
N3 Zn1 N6 78.21(17)
N12 Zn1 N6 103.94(17)
N16 Zn1 N6 91.4(2)
C1 O1 C2 110.3(4)
C12 O2 Zn1 128.8(3)
C8 O3 Zn1 128.2(3)
C20 O4 C21 110.6(4)
C5 N1 C3 120.8(5)
C5 N1 C4 121.5(4)
C3 N1 C4 115.3(4)
C7 N2 C5 113.4(4)
C6 N3 C7 114.0(4)
C6 N3 Zn1 131.2(3)
C7 N3 Zn1 114.7(3)
C6 N4 C5 113.9(4)
C7 N5 N6 119.9(5)
C7 N5 H5 121(4)
N6 N5 H5 119(4)
N5 N6 Zn1 108.0(3)
N5 N6 H6A 107(4)
Zn1 N6 H6A 120(4)
N5 N6 H6B 112(4)
Zn1 N6 H6B 107(4)
H6A N6 H6B 103(6)
C6 N7 N8 118.1(4)
C6 N7 C8 131.1(4)
N8 N7 C8 110.7(4)
C10 N8 N7 104.4(4)
C18 N9 C22 122.0(4)
C18 N9 C19 122.1(4)
C22 N9 C19 113.9(4)
C16 N10 C18 114.0(4)
C18 N11 C17 114.7(4)
C16 N12 C17 113.8(4)
C16 N12 Zn1 131.5(3)
C17 N12 Zn1 114.5(3)
C16 N13 N14 118.9(4)
C16 N13 C12 132.3(4)
N14 N13 C12 108.1(4)
C14 N14 N13 107.9(4)
C14 N14 H14 125(5)
N13 N14 H14 117(5)
C17 N15 N16 120.3(5)
C17 N15 H15 121(4)
N16 N15 H15 119(4)
N15 N16 Zn1 107.5(3)
N15 N16 H16A 104(3)
Zn1 N16 H16A 118(3)
N15 N16 H16B 107(4)
Zn1 N16 H16B 108(4)
H16A N16 H16B 113(5)
O1 C1 C4 111.7(5)
O1 C1 H1A 109.3
C4 C1 H1A 109.3
O1 C1 H1B 109.3
C4 C1 H1B 109.3
H1A C1 H1B 107.9
O1 C2 C3 111.6(5)
O1 C2 H2A 109.3
C3 C2 H2A 109.3
O1 C2 H2B 109.3
C3 C2 H2B 109.3
H2A C2 H2B 108.0
N1 C3 C2 109.0(5)
N1 C3 H3A 109.9
C2 C3 H3A 109.9
N1 C3 H3B 109.9
C2 C3 H3B 109.9
H3A C3 H3B 108.3
N1 C4 C1 109.3(5)
N1 C4 H4A 109.8
C1 C4 H4A 109.8
N1 C4 H4B 109.8
C1 C4 H4B 109.8
H4A C4 H4B 108.3
N2 C5 N4 126.5(4)
N2 C5 N1 116.2(5)
N4 C5 N1 117.3(5)
N4 C6 N3 126.1(5)
N4 C6 N7 116.3(5)
N3 C6 N7 117.6(4)
N5 C7 N2 115.0(5)
N5 C7 N3 119.0(4)
N2 C7 N3 125.9(5)
O3 C8 C9 130.7(5)
O3 C8 N7 124.2(5)
C9 C8 N7 105.0(5)
C8 C9 C10 107.4(5)
C8 C9 H9 126.3
C10 C9 H9 126.3
N8 C10 C9 112.4(5)
N8 C10 C11 120.7(5)
C9 C10 C11 126.8(5)
C10 C11 H11A 109.5
C10 C11 H11B 109.5
H11A C11 H11B 109.5
C10 C11 H11C 109.5
H11A C11 H11C 109.5
H11B C11 H11C 109.5
O2 C12 C13 129.9(5)
O2 C12 N13 123.9(5)
C13 C12 N13 106.2(4)
C14 C13 C12 108.2(4)
C14 C13 H13 125.9
C12 C13 H13 125.9
N14 C14 C13 109.5(5)
N14 C14 C15 120.8(4)
C13 C14 C15 129.7(5)
C14 C15 H15A 109.5
C14 C15 H15B 109.5
H15A C15 H15B 109.5
C14 C15 H15C 109.5
H15A C15 H15C 109.5
H15B C15 H15C 109.5
N10 C16 N12 126.9(5)
N10 C16 N13 116.2(4)
N12 C16 N13 116.8(4)
N15 C17 N11 116.4(5)
N15 C17 N12 118.0(4)
N11 C17 N12 125.6(5)
N11 C18 N9 118.3(5)
N11 C18 N10 124.9(4)
N9 C18 N10 116.8(4)
N9 C19 C20 109.6(5)
N9 C19 H19A 109.8
C20 C19 H19A 109.8
N9 C19 H19B 109.8
C20 C19 H19B 109.8
H19A C19 H19B 108.2
O4 C20 C19 111.5(5)
O4 C20 H20A 109.3
C19 C20 H20A 109.3
O4 C20 H20B 109.3
C19 C20 H20B 109.3
H20A C20 H20B 108.0
O4 C21 C22 111.8(5)
O4 C21 H21A 109.2
C22 C21 H21A 109.2
O4 C21 H21B 109.2
C22 C21 H21B 109.2
H21A C21 H21B 107.9
N9 C22 C21 110.3(5)
N9 C22 H22A 109.6
C21 C22 H22A 109.6
N9 C22 H22B 109.6
C21 C22 H22B 109.6
H22A C22 H22B 108.1
H5A O5 H5B 104(6)

loop_
_geom_bond_atom_site_label_1
_geom_bond_atom_site_label_2
_geom_bond_distance
O13A O10A 1.25(3)
O13A O9A 1.74(3)
Zn1 O3 2.048(4)
Zn1 O2 2.066(4)
Zn1 N3 2.082(4)
Zn1 N12 2.092(4)
Zn1 N16 2.172(5)
Zn1 N6 2.191(5)
O1 C1 1.421(7)
O1 C2 1.432(7)
O2 C12 1.253(6)
O3 C8 1.277(6)
O4 C20 1.418(7)
O4 C21 1.425(7)
N1 C5 1.358(6)
N1 C3 1.454(7)
N1 C4 1.462(7)
N2 C7 1.338(6)
N2 C5 1.340(7)
N3 C6 1.343(7)
N3 C7 1.348(7)
N4 C6 1.322(6)
N4 C5 1.347(7)
N5 C7 1.334(7)
N5 N6 1.421(6)
N5 H5 0.89(6)
N6 H6A 0.85(6)
N6 H6B 0.90(7)
N7 C6 1.378(7)
N7 N8 1.405(6)
N7 C8 1.417(6)
N8 C10 1.331(7)
N9 C18 1.346(6)
N9 C22 1.463(7)
N9 C19 1.463(7)
N10 C16 1.321(6)
N10 C18 1.363(7)
N11 C18 1.336(7)
N11 C17 1.338(6)
N12 C16 1.332(6)
N12 C17 1.345(7)
N13 C16 1.385(7)
N13 N14 1.390(6)
N13 C12 1.406(6)
N14 C14 1.360(7)
N14 H14 0.81(7)
N15 C17 1.336(7)
N15 N16 1.422(6)
N15 H15 0.81(6)
N16 H16A 0.93(5)
N16 H16B 0.81(6)
C1 C4 1.527(7)
C1 H1A 0.9900
C1 H1B 0.9900
C2 C3 1.514(7)
C2 H2A 0.9900
C2 H2B 0.9900
C3 H3A 0.9900
C3 H3B 0.9900
C4 H4A 0.9900
C4 H4B 0.9900
C8 C9 1.377(8)
C9 C10 1.402(8)
C9 H9 0.9500
C10 C11 1.488(9)
C11 H11A 0.9800
C11 H11B 0.9800
C11 H11C 0.9800
C12 C13 1.403(8)
C13 C14 1.371(7)
C13 H13 0.9500
C14 C15 1.477(7)
C15 H15A 0.9800
C15 H15B 0.9800
C15 H15C 0.9800
C19 C20 1.507(8)
C19 H19A 0.9900
C19 H19B 0.9900
C20 H20A 0.9900
C20 H20B 0.9900
C21 C22 1.509(8)
C21 H21A 0.9900
C21 H21B 0.9900
C22 H22A 0.9900
C22 H22B 0.9900
O5 H5A 0.99(6)
O5 H5B 0.99(2)
